data_4512951
loop_
_publ_author_name
'Damijonaitis, Arunas'
'Broichhagen, Johannes'
'Urushima, Tatsuya'
'H\"ull, Katharina'
'Nagpal, Jatin'
'Laprell, Laura'
'Sch\"onberger, Matthias'
'Woodmansee, David H.'
'Rafiq, Amir'
'Sumser, Martin P.'
'Kummer, Wolfgang'
'Gottschalk, Alexander'
'Trauner, Dirk'

_publ_section_title
;
 AzoCholine Enables Optical Control of Alpha 7 Nicotinic Acetylcholine
 Receptors in Neural Networks.
;
_journal_issue 5
_journal_name_full 'ACS chemical neuroscience'
_journal_page_first 701
_journal_page_last 707
_journal_paper_doi 10.1021/acschemneuro.5b00030
_journal_volume 6
_journal_year 2015
_chemical_formula_moiety 'C20 H30 N4, 2(I3)'
_chemical_formula_sum 'C20 H30 I6 N4'
_chemical_formula_weight 1087.906
_space_group_IT_number 14
_symmetry_cell_setting monoclinic
_symmetry_Int_Tables_number 14
_symmetry_space_group_name_Hall '-P 2yn'
_symmetry_space_group_name_H-M 'P 1 21/n 1'
_atom_sites_solution_hydrogens geom
_atom_sites_solution_primary direct
_atom_sites_solution_secondary difmap
_audit_block_code C20H30N4_I3_sv030_trauner
_audit_creation_method 'form98_non/compatible with shelxl97-2'
_audit_update_record 13-Mar-14
_cell_angle_alpha 90.00
_cell_angle_beta 114.3280(15)
_cell_angle_gamma 90.00
_cell_formula_units_Z 2
_cell_length_a 8.6169(5)
_cell_length_b 21.6556(11)
_cell_length_c 9.0042(5)
_cell_measurement_reflns_used 9933
_cell_measurement_temperature 100(2)
_cell_measurement_theta_max 22.4860
_cell_measurement_theta_min 2.9424
_cell_volume 1531.02(15)
_computing_cell_refinement 'APEX2 v2012.4-3 (Bruker AXS)'
_computing_data_collection 'Bruker Instrument Service v3.0.21'
_computing_data_reduction 'SAINT V8.18C (Bruker AXS Inc., 2011)'
_computing_structure_refinement
;
Sheldrick, G. M. (2008).
<i>Acta Cryst.</i> A<b>64</b>, 112--122.
;
_computing_structure_solution 'SHELXS-97 (Sheldrick, 1990)'
_diffrn_ambient_temperature 100(2)
_diffrn_detector_area_resol_mean 10.4167
_diffrn_measured_fraction_theta_full 0.999
_diffrn_measured_fraction_theta_max 0.999
_diffrn_measurement_device 'fixed-chi three-circle diffractometer'
_diffrn_measurement_device_type 'Bruker D8Venture'
_diffrn_measurement_method 'mix of phi and omega scans'
_diffrn_radiation_collimation 0.8_mm
_diffrn_radiation_monochromator 'focusing mirrors'
_diffrn_radiation_type 'Mo K\a'
_diffrn_radiation_wavelength 0.71073
_diffrn_reflns_av_R_equivalents 0.0528
_diffrn_reflns_av_sigmaI/netI 0.0242
_diffrn_reflns_limit_h_max 10
_diffrn_reflns_limit_h_min -10
_diffrn_reflns_limit_k_max 27
_diffrn_reflns_limit_k_min -27
_diffrn_reflns_limit_l_max 11
_diffrn_reflns_limit_l_min -11
_diffrn_reflns_number 33124
_diffrn_reflns_theta_full 26.41
_diffrn_reflns_theta_max 26.41
_diffrn_reflns_theta_min 2.75
_diffrn_source_current 50
_diffrn_source_power 2.5
_diffrn_source_type 'Bruker TXS'
_diffrn_source_voltage 50
_exptl_absorpt_coefficient_mu 6.101
_exptl_absorpt_correction_T_max 0.7454
_exptl_absorpt_correction_T_min 0.6537
_exptl_absorpt_correction_type multi-scan
_exptl_absorpt_process_details 'SADABS V2012/1 (Bruker AXS Inc.)'
_exptl_crystal_colour yellow
_exptl_crystal_density_diffrn 2.3599(2)
_exptl_crystal_density_method 'not measured'
_exptl_crystal_description platelet
_exptl_crystal_F_000 992
_exptl_crystal_size_max 0.067
_exptl_crystal_size_mid 0.044
_exptl_crystal_size_min 0.011
_refine_diff_density_max 1.854
_refine_diff_density_min -0.691
_refine_diff_density_rms 0.156
_refine_ls_extinction_method none
_refine_ls_goodness_of_fit_ref 1.038
_refine_ls_hydrogen_treatment constr
_refine_ls_matrix_type full
_refine_ls_number_parameters 139
_refine_ls_number_reflns 3134
_refine_ls_number_restraints 0
_refine_ls_restrained_S_all 1.038
_refine_ls_R_factor_all 0.0397
_refine_ls_R_factor_gt 0.0281
_refine_ls_shift/su_max 0.001
_refine_ls_shift/su_mean 0.000
_refine_ls_structure_factor_coef Fsqd
_refine_ls_weighting_details 'calc w=1/[\s^2^(Fo^2^)+(0.0307P)^2^+7.3926P] where P=(Fo^2^+2Fc^2^)/3'
_refine_ls_weighting_scheme calc
_refine_ls_wR_factor_gt 0.0655
_refine_ls_wR_factor_ref 0.0699
_reflns_number_gt 2609
_reflns_number_total 3134
_reflns_threshold_expression >2sigma(I)
_cod_data_source_file cn5b00030_si_002.cif
_cod_data_source_block sv030
_cod_depositor_comments 'Adding full bibliography for 4512949--4512951.cif.'
_cod_original_sg_symbol_H-M 'P 21/n'
_cod_database_code 4512951

loop_
_symmetry_equiv_pos_as_xyz
'x, y, z'
'-x+1/2, y+1/2, -z+1/2'
'-x, -y, -z'
'x-1/2, -y-1/2, z-1/2'

loop_
_atom_site_label
_atom_site_type_symbol
_atom_site_fract_x
_atom_site_fract_y
_atom_site_fract_z
_atom_site_U_iso_or_equiv
_atom_site_adp_type
_atom_site_occupancy
_atom_site_symmetry_multiplicity
_atom_site_calc_flag
_atom_site_refinement_flags
C1 C 0.3583(6) 0.4885(2) 0.2924(6) 0.0150(9) Uani 1 1 d .
C2 C 0.2995(6) 0.4366(2) 0.1967(6) 0.0155(9) Uani 1 1 d .
H2 H 0.3213 0.3967 0.2449 0.019 Uiso 1 1 calc R
C3 C 0.2073(6) 0.4429(2) 0.0278(6) 0.0173(10) Uani 1 1 d .
C4 C 0.1712(6) 0.5016(2) -0.0396(6) 0.0176(10) Uani 1 1 d .
H4 H 0.1077 0.5063 -0.1538 0.021 Uiso 1 1 calc R
C5 C 0.2272(6) 0.5535(2) 0.0588(6) 0.0193(10) Uani 1 1 d .
H5 H 0.2018 0.5935 0.0114 0.023 Uiso 1 1 calc R
C6 C 0.3195(6) 0.5474(2) 0.2249(6) 0.0180(10) Uani 1 1 d .
H6 H 0.3561 0.5830 0.2924 0.022 Uiso 1 1 calc R
C7 C 0.1398(6) 0.3866(2) -0.0762(6) 0.0174(10) Uani 1 1 d .
H7A H 0.0299 0.3972 -0.1671 0.021 Uiso 1 1 calc R
H7B H 0.1169 0.3544 -0.0099 0.021 Uiso 1 1 calc R
C8 C 0.4275(6) 0.3423(3) -0.0155(7) 0.0267(12) Uani 1 1 d .
H8A H 0.4934 0.3190 -0.0630 0.040 Uiso 1 1 calc R
H8B H 0.4096 0.3167 0.0658 0.040 Uiso 1 1 calc R
H8C H 0.4900 0.3797 0.0369 0.040 Uiso 1 1 calc R
C9 C 0.1727(7) 0.3028(2) -0.2398(6) 0.0241(11) Uani 1 1 d .
H9A H 0.2400 0.2857 -0.2952 0.036 Uiso 1 1 calc R
H9B H 0.0585 0.3134 -0.3207 0.036 Uiso 1 1 calc R
H9C H 0.1636 0.2721 -0.1639 0.036 Uiso 1 1 calc R
C10 C 0.2849(7) 0.4046(3) -0.2623(6) 0.0261(12) Uani 1 1 d .
H10A H 0.3583 0.3857 -0.3087 0.039 Uiso 1 1 calc R
H10B H 0.3391 0.4421 -0.2029 0.039 Uiso 1 1 calc R
H10C H 0.1747 0.4150 -0.3501 0.039 Uiso 1 1 calc R
N1 N 0.4551(5) 0.47779(18) 0.4629(5) 0.0166(8) Uani 1 1 d .
N2 N 0.2583(5) 0.35982(19) -0.1473(5) 0.0190(9) Uani 1 1 d .
I1 I -0.00130(4) 0.322463(15) 0.29667(4) 0.02160(10) Uani 1 1 d .
I2 I -0.20048(4) 0.406493(17) 0.40293(4) 0.02604(10) Uani 1 1 d .
I3 I 0.18138(6) 0.228957(17) 0.19759(5) 0.03608(12) Uani 1 1 d .

loop_
_atom_site_aniso_label
_atom_site_aniso_U_11
_atom_site_aniso_U_22
_atom_site_aniso_U_33
_atom_site_aniso_U_23
_atom_site_aniso_U_13
_atom_site_aniso_U_12
C1 0.009(2) 0.019(2) 0.019(2) -0.0001(19) 0.0086(19) -0.0017(18)
C2 0.014(2) 0.016(2) 0.017(2) -0.0002(18) 0.0070(19) -0.0011(18)
C3 0.011(2) 0.023(3) 0.019(2) -0.004(2) 0.0073(19) -0.0042(19)
C4 0.010(2) 0.024(3) 0.017(2) 0.002(2) 0.0039(18) 0.0001(19)
C5 0.014(2) 0.021(3) 0.025(3) 0.005(2) 0.011(2) 0.0022(19)
C6 0.016(2) 0.017(2) 0.024(3) -0.001(2) 0.011(2) -0.0017(19)
C7 0.012(2) 0.021(2) 0.022(3) -0.004(2) 0.009(2) 0.0001(19)
C8 0.012(2) 0.035(3) 0.024(3) -0.007(2) 0.000(2) 0.007(2)
C9 0.024(3) 0.024(3) 0.021(3) -0.008(2) 0.006(2) 0.001(2)
C10 0.020(3) 0.037(3) 0.023(3) -0.005(2) 0.010(2) -0.006(2)
N1 0.016(2) 0.0156(19) 0.019(2) -0.0012(15) 0.0076(17) 0.0008(15)
N2 0.015(2) 0.022(2) 0.020(2) -0.0032(17) 0.0071(17) 0.0034(17)
I1 0.02279(18) 0.02129(17) 0.02021(17) 0.00422(13) 0.00835(14) -0.00141(13)
I2 0.02047(18) 0.0368(2) 0.02137(18) 0.00413(14) 0.00912(14) 0.00726(14)
I3 0.0499(3) 0.0234(2) 0.0455(3) 0.00889(16) 0.0304(2) 0.01066(17)

loop_
_atom_type_symbol
_atom_type_description
_atom_type_scat_dispersion_real
_atom_type_scat_dispersion_imag
_atom_type_scat_source
C C 0.0033 0.0016 'International Tables Vol C Tables 4.2.6.8 and 6.1.1.4'
H H 0.0000 0.0000 'International Tables Vol C Tables 4.2.6.8 and 6.1.1.4'
N N 0.0061 0.0033 'International Tables Vol C Tables 4.2.6.8 and 6.1.1.4'
I I -0.4742 1.8119 'International Tables Vol C Tables 4.2.6.8 and 6.1.1.4'

loop_
_geom_angle_atom_site_label_1
_geom_angle_atom_site_label_2
_geom_angle_atom_site_label_3
_geom_angle
_geom_angle_site_symmetry_1
C2 C1 C6 120.9(4) .
C2 C1 N1 116.1(4) .
C6 C1 N1 123.0(4) .
C1 C2 C3 119.7(4) .
C1 C2 H2 120.1 .
C3 C2 H2 120.1 .
C4 C3 C2 119.3(4) .
C4 C3 C7 120.8(4) .
C2 C3 C7 119.8(4) .
C3 C4 C5 120.4(4) .
C3 C4 H4 119.8 .
C5 C4 H4 119.8 .
C6 C5 C4 120.5(5) .
C6 C5 H5 119.7 .
C4 C5 H5 119.7 .
C5 C6 C1 119.1(5) .
C5 C6 H6 120.4 .
C1 C6 H6 120.4 .
C3 C7 N2 114.6(4) .
C3 C7 H7A 108.6 .
N2 C7 H7A 108.6 .
C3 C7 H7B 108.6 .
N2 C7 H7B 108.6 .
H7A C7 H7B 107.6 .
N2 C8 H8A 109.5 .
N2 C8 H8B 109.5 .
H8A C8 H8B 109.5 .
N2 C8 H8C 109.5 .
H8A C8 H8C 109.5 .
H8B C8 H8C 109.5 .
N2 C9 H9A 109.5 .
N2 C9 H9B 109.5 .
H9A C9 H9B 109.5 .
N2 C9 H9C 109.5 .
H9A C9 H9C 109.5 .
H9B C9 H9C 109.5 .
N2 C10 H10A 109.5 .
N2 C10 H10B 109.5 .
H10A C10 H10B 109.5 .
N2 C10 H10C 109.5 .
H10A C10 H10C 109.5 .
H10B C10 H10C 109.5 .
N1 N1 C1 114.2(5) 3_666
C8 N2 C10 109.5(4) .
C8 N2 C9 109.0(4) .
C10 N2 C9 109.1(4) .
C8 N2 C7 111.4(4) .
C10 N2 C7 111.2(4) .
C9 N2 C7 106.5(4) .
I2 I1 I3 174.657(16) .

loop_
_geom_bond_atom_site_label_1
_geom_bond_atom_site_label_2
_geom_bond_distance
_geom_bond_site_symmetry_2
C1 C2 1.379(7) .
C1 C6 1.395(7) .
C1 N1 1.431(6) .
C2 C3 1.403(7) .
C2 H2 0.9500 .
C3 C4 1.386(7) .
C3 C7 1.502(7) .
C4 C5 1.389(7) .
C4 H4 0.9500 .
C5 C6 1.381(7) .
C5 H5 0.9500 .
C6 H6 0.9500 .
C7 N2 1.526(6) .
C7 H7A 0.9900 .
C7 H7B 0.9900 .
C8 N2 1.501(6) .
C8 H8A 0.9800 .
C8 H8B 0.9800 .
C8 H8C 0.9800 .
C9 N2 1.502(6) .
C9 H9A 0.9800 .
C9 H9B 0.9800 .
C9 H9C 0.9800 .
C10 N2 1.502(7) .
C10 H10A 0.9800 .
C10 H10B 0.9800 .
C10 H10C 0.9800 .
N1 N1 1.243(8) 3_666
I1 I2 2.9199(5) .
I1 I3 2.9208(5) .

loop_
_geom_torsion_atom_site_label_1
_geom_torsion_atom_site_label_2
_geom_torsion_atom_site_label_3
_geom_torsion_atom_site_label_4
_geom_torsion
_geom_torsion_site_symmetry_4
C6 C1 C2 C3 3.6(7) .
N1 C1 C2 C3 -178.4(4) .
C1 C2 C3 C4 -2.5(7) .
C1 C2 C3 C7 -178.6(4) .
C2 C3 C4 C5 0.7(7) .
C7 C3 C4 C5 176.8(4) .
C3 C4 C5 C6 0.0(7) .
C4 C5 C6 C1 1.1(7) .
C2 C1 C6 C5 -2.9(7) .
N1 C1 C6 C5 179.2(4) .
C4 C3 C7 N2 91.5(5) .
C2 C3 C7 N2 -92.4(5) .
C2 C1 N1 N1 160.8(5) 3_666
C6 C1 N1 N1 -21.2(7) 3_666
C3 C7 N2 C8 58.7(6) .
C3 C7 N2 C10 -63.8(5) .
C3 C7 N2 C9 177.5(4) .
